data_4347941
loop_
_publ_author_name
'Aguirrechu-Comer\'on, Amagoia'
'Hern\'andez-Molina, Rita'
'Rodr\'iguez-Hern\'andez, Pl\'acida'
'Mu\~noz, Alfonso'
'Rodr\'iguez-Mendoza, Ulises R'
'Lav\'in, V\?\'ictor'
'Angel, Ross J.'
'Gonzalez-Platas, Javier'

_publ_section_title
;
 Experimental and ab Initio Study of
 Catena(bis(\m2-iodo)-6-methylquinoline-copper(I)) under Pressure:
 Synthesis, Crystal Structure, Electronic, and Luminescence Properties.
;
_journal_issue 15
_journal_name_full 'Inorganic chemistry'
_journal_page_first 7476
_journal_page_last 7484
_journal_paper_doi 10.1021/acs.inorgchem.6b00796
_journal_volume 55
_journal_year 2016
_chemical_formula_moiety 'C10 H9 Cu I N'
_chemical_formula_sum 'C10 H9 Cu I N'
_chemical_formula_weight 333.62
_space_group_crystal_system triclinic
_space_group_IT_number 2
_space_group_name_Hall '-P 1'
_space_group_name_H-M_alt 'P -1'
_atom_sites_solution_hydrogens geom
_atom_sites_solution_primary direct
_audit_creation_date 2016-03-11
_audit_creation_method
;
Olex2 1.2
(compiled 2016.02.19 svn.r3266 for OlexSys, GUI svn.r5155)
;
_cell_angle_alpha 88.780(17)
_cell_angle_beta 86.130(19)
_cell_angle_gamma 80.001(19)
_cell_formula_units_Z 2
_cell_length_a 4.2370(6)
_cell_length_b 9.592(2)
_cell_length_c 10.329(2)
_cell_measurement_reflns_used 1267
_cell_measurement_temperature 298(1)
_cell_measurement_theta_max 27.2940
_cell_measurement_theta_min 2.8940
_cell_volume 412.45(13)
_computing_cell_refinement 'CrysAlisPro 1.171.38.41l (Rigaku OD, 2015)'
_computing_data_collection 'CrysAlisPro 1.171.38.41l (Rigaku OD, 2015)'
_computing_data_reduction 'CrysAlisPro 1.171.38.41l (Rigaku OD, 2015)'
_computing_molecular_graphics 'Olex2 (Dolomanov et al., 2009)'
_computing_publication_material 'Olex2 (Dolomanov et al., 2009)'
_computing_structure_refinement 'ShelXL (Sheldrick, 2015)'
_computing_structure_solution 'ShelXT (Sheldrick, 2015)'
_diffrn_ambient_pressure 3330000(40000)
_diffrn_ambient_temperature 298(1)
_diffrn_detector 'CCD plate'
_diffrn_detector_area_resol_mean 8.1268
_diffrn_detector_type EosS2
_diffrn_measured_fraction_theta_full 0.354
_diffrn_measured_fraction_theta_max 0.306
_diffrn_measurement_details
;
List of Runs (angles in degrees, time in seconds):

  # Type    Start    End  Width  t~exp~   \w     \q     \k     \f   Frames
--------------------------------------------------------------------------
  1  \w     -4.00  37.00   0.50   10.00    --  -27.10 -26.00   7.00   82
  2  \w    -22.00   9.00   0.50   10.00    --  -27.10 -53.00  17.00   62
  3  \w     25.00  61.00   0.50   10.00    --   26.32-114.00  45.00   72
  4  \w    -33.00  31.00   0.50   10.00    --   26.32  26.00  -7.00  128
  5  \w    -46.00 -17.00   0.50   10.00    --   26.32 134.00 123.00   58
  6  \w    -17.00  43.00   0.50   10.00    --   26.32 -13.00-176.00  120
  7  \w     -5.00  37.00   0.50   10.00    --  -27.10 -26.00-172.00   84
  8  \w    -23.00   5.00   0.50   10.00    --  -27.10 -39.00-167.00   56
  9  \w    -63.00   3.00   0.50   10.00    --  -27.10  67.00 -23.00  132
 10  \w    -46.00 -17.00   0.50   10.00    --   26.32 134.00 -57.00   58
 11  \w    -83.00 -21.00   0.50   10.00    --  -27.10 114.00 135.00  124
 12  \w    -57.00  -1.00   0.50   10.00    --  -27.10  53.00 162.00  112
;
_diffrn_measurement_device 'four-circle diffractometer'
_diffrn_measurement_device_type 'SuperNova, Dualflex, EosS2'
_diffrn_measurement_method '\w scans'
_diffrn_orient_matrix_type 'CrysAlisPro convention (1999,Acta A55,543-557)'
_diffrn_orient_matrix_UB_11 -0.0154868000
_diffrn_orient_matrix_UB_12 0.0569486000
_diffrn_orient_matrix_UB_13 -0.0453727000
_diffrn_orient_matrix_UB_21 0.0441640000
_diffrn_orient_matrix_UB_22 -0.0486888000
_diffrn_orient_matrix_UB_23 -0.0515234000
_diffrn_orient_matrix_UB_31 -0.1637924000
_diffrn_orient_matrix_UB_32 -0.0050304000
_diffrn_orient_matrix_UB_33 -0.0049635000
_diffrn_radiation_monochromator graphite
_diffrn_radiation_probe x-ray
_diffrn_radiation_type MoK\a
_diffrn_radiation_wavelength 0.71073
_diffrn_reflns_av_R_equivalents 0.0686
_diffrn_reflns_av_unetI/netI 0.0551
_diffrn_reflns_Laue_measured_fraction_full 0.354
_diffrn_reflns_Laue_measured_fraction_max 0.306
_diffrn_reflns_limit_h_max 5
_diffrn_reflns_limit_h_min -5
_diffrn_reflns_limit_k_max 10
_diffrn_reflns_limit_k_min -10
_diffrn_reflns_limit_l_max 11
_diffrn_reflns_limit_l_min -11
_diffrn_reflns_number 2351
_diffrn_reflns_point_group_measured_fraction_full 0.354
_diffrn_reflns_point_group_measured_fraction_max 0.306
_diffrn_reflns_theta_full 25.242
_diffrn_reflns_theta_max 28.303
_diffrn_reflns_theta_min 2.911
_diffrn_source 'fine-focus sealed X-ray tube'
_diffrn_source_type 'Enhance (Mo) X-ray Source'
_exptl_absorpt_coefficient_mu 6.329
_exptl_absorpt_correction_T_max 1.00000
_exptl_absorpt_correction_T_min 0.70290
_exptl_absorpt_correction_type multi-scan
_exptl_absorpt_process_details
;
CrysAlisPro 1.171.38.41l (Rigaku Oxford Diffraction, 2015)
Empirical absorption correction using spherical harmonics,
 implemented in SCALE3 ABSPACK scaling algorithm.
;
_exptl_crystal_colour yellow
_exptl_crystal_colour_primary yellow
_exptl_crystal_density_diffrn 2.687
_exptl_crystal_description plate
_exptl_crystal_F_000 316
_exptl_crystal_size_max 0.168
_exptl_crystal_size_mid 0.079
_exptl_crystal_size_min 0.05
_refine_diff_density_max 1.226
_refine_diff_density_min -0.932
_refine_diff_density_rms 0.295
_refine_ls_extinction_coef 0.023(7)
_refine_ls_extinction_expression Fc^*^=kFc[1+0.001xFc^2^\l^3^/sin(2\q)]^-1/4^
_refine_ls_extinction_method 'SHELXL-2014/7 (Sheldrick 2014'
_refine_ls_goodness_of_fit_ref 1.227
_refine_ls_hydrogen_treatment constr
_refine_ls_matrix_type full
_refine_ls_number_parameters 65
_refine_ls_number_reflns 629
_refine_ls_number_restraints 0
_refine_ls_restrained_S_all 1.227
_refine_ls_R_factor_all 0.0595
_refine_ls_R_factor_gt 0.0483
_refine_ls_shift/su_max 0.000
_refine_ls_shift/su_mean 0.000
_refine_ls_structure_factor_coef Fsqd
_refine_ls_weighting_details 'w=1/[\s^2^(Fo^2^)+(0.1097P)^2^] where P=(Fo^2^+2Fc^2^)/3'
_refine_ls_weighting_scheme calc
_refine_ls_wR_factor_gt 0.1238
_refine_ls_wR_factor_ref 0.1741
_reflns_Friedel_coverage 0.000
_reflns_number_gt 561
_reflns_number_total 629
_reflns_threshold_expression 'I > 2\s(I)'
_cod_data_source_file ic6b00796_si_001.cif
_cod_data_source_block CuI_11_333GPa
_cod_original_cell_volume 412.42(14)
_cod_database_code 4347941
_shelx_space_group_comment
;
The symmetry employed for this shelxl refinement is uniquely defined
by the following loop, which should always be used as a source of
symmetry information in preference to the above space-group names.
They are only intended as comments.
;
_reflns_odcompleteness_completeness 35.01
_reflns_odcompleteness_iscentric 1
_reflns_odcompleteness_theta 26.32
_olex2_refinement_description
;
1. Fixed Uiso
 At 1.2 times of:
  All C(H) groups
 At 1.5 times of:
  All C(H,H,H) groups
2.a Aromatic/amide H refined with riding coordinates:
 C1(H1), C8(H8), C5(H5), C2(H2), C7(H7), C3(H3)
2.b Idealised Me refined as rotating group:
 C10(H10A,H10B,H10C)
;
_shelx_shelxl_version_number 2014/7
_olex2_submission_special_instructions 'No special instructions were received'
_oxdiff_exptl_absorpt_empirical_details
;
Empirical correction (ABSPACK) includes:
- Absorption correction using spherical harmonics
- Frame scaling
;
_oxdiff_exptl_absorpt_empirical_full_max 2.398
_oxdiff_exptl_absorpt_empirical_full_min 0.457

loop_
_space_group_symop_operation_xyz
'x, y, z'
'-x, -y, -z'

loop_
_atom_site_label
_atom_site_type_symbol
_atom_site_fract_x
_atom_site_fract_y
_atom_site_fract_z
_atom_site_U_iso_or_equiv
_atom_site_adp_type
_atom_site_occupancy
_atom_site_site_symmetry_order
_atom_site_calc_flag
_atom_site_refinement_flags_posn
I1 I 1.3454(2) 0.3447(2) 0.11900(19) 0.024(2) Uani 1 1 d .
Cu1 Cu 1.1678(5) 0.6017(5) 0.0323(4) 0.031(4) Uani 1 1 d .
N1 N 0.998(2) 0.770(3) 0.150(2) 0.013(2) Uiso 1 1 d .
C9 C 0.763(3) 0.760(3) 0.247(3) 0.016(3) Uiso 1 1 d .
C4 C 0.597(3) 0.889(4) 0.311(3) 0.020(3) Uiso 1 1 d .
C1 C 1.077(3) 0.895(3) 0.122(3) 0.014(3) Uiso 1 1 d .
H1 H 1.2448 0.8991 0.0602 0.017 Uiso 1 1 calc R
C8 C 0.674(3) 0.625(4) 0.284(3) 0.016(3) Uiso 1 1 d .
H8 H 0.7779 0.5430 0.2428 0.019 Uiso 1 1 calc R
C5 C 0.367(3) 0.854(3) 0.421(3) 0.014(3) Uiso 1 1 d .
H5 H 0.2709 0.9283 0.4748 0.016 Uiso 1 1 calc R
C2 C 0.925(4) 1.021(4) 0.180(3) 0.027(4) Uiso 1 1 d .
H2 H 0.9785 1.1081 0.1552 0.033 Uiso 1 1 calc R
C6 C 0.296(4) 0.736(4) 0.448(3) 0.022(3) Uiso 1 1 d .
C7 C 0.444(3) 0.620(4) 0.376(3) 0.022(3) Uiso 1 1 d .
H7 H 0.3777 0.5340 0.3933 0.026 Uiso 1 1 calc R
C3 C 0.682(3) 1.007(4) 0.279(3) 0.017(3) Uiso 1 1 d .
H3 H 0.5794 1.0880 0.3228 0.020 Uiso 1 1 calc R
C10 C 0.063(4) 0.713(4) 0.564(3) 0.021(3) Uiso 1 1 d .
H10A H 0.1791 0.6984 0.6411 0.032 Uiso 1 1 calc GR
H10B H -0.0322 0.6317 0.5490 0.032 Uiso 1 1 calc GR
H10C H -0.1016 0.7951 0.5739 0.032 Uiso 1 1 calc GR

loop_
_atom_site_aniso_label
_atom_site_aniso_U_11
_atom_site_aniso_U_22
_atom_site_aniso_U_33
_atom_site_aniso_U_23
_atom_site_aniso_U_13
_atom_site_aniso_U_12
I1 0.0176(7) 0.028(4) 0.026(3) -0.005(4) 0.0037(8) -0.0051(9)
Cu1 0.0332(12) 0.032(7) 0.028(6) -0.007(7) 0.0098(18) -0.009(2)

loop_
_atom_type_symbol
_atom_type_description
_atom_type_scat_dispersion_real
_atom_type_scat_dispersion_imag
_atom_type_scat_source
C C 0.0033 0.0016 'International Tables Vol C Tables 4.2.6.8 and 6.1.1.4'
H H 0.0000 0.0000 'International Tables Vol C Tables 4.2.6.8 and 6.1.1.4'
Cu Cu 0.3201 1.2651 'International Tables Vol C Tables 4.2.6.8 and 6.1.1.4'
I I -0.4742 1.8119 'International Tables Vol C Tables 4.2.6.8 and 6.1.1.4'
N N 0.0061 0.0033 'International Tables Vol C Tables 4.2.6.8 and 6.1.1.4'

loop_
_exptl_crystal_face_index_h
_exptl_crystal_face_index_k
_exptl_crystal_face_index_l
_exptl_crystal_face_perp_dist
-6 -4 -1 0.0643
-2 -9 -10 0.0384
6 1 -3 0.0684
2 9 10 0.0343
0 -10 9 0.0250
0 10 -9 0.0250

loop_
_geom_angle_atom_site_label_1
_geom_angle_atom_site_label_2
_geom_angle_atom_site_label_3
_geom_angle
_geom_angle_site_symmetry_1
_geom_angle_site_symmetry_3
Cu1 I1 Cu1 74.78(11) . 2_865
Cu1 I1 Cu1 61.29(11) . 2_765
Cu1 I1 Cu1 104.64(19) 2_865 2_765
I1 Cu1 I1 105.22(11) . 2_865
I1 Cu1 I1 118.71(11) . 2_765
I1 Cu1 I1 104.64(19) 2_865 2_765
I1 Cu1 Cu1 61.7(2) . 2_765
I1 Cu1 Cu1 120.32(12) 2_865 2_765
Cu1 Cu1 I1 57.05(15) 2_765 2_765
N1 Cu1 I1 123.4(10) . .
N1 Cu1 I1 110.1(7) . 2_865
N1 Cu1 I1 93.3(6) . 2_765
N1 Cu1 Cu1 125.8(4) . 2_765
C9 N1 Cu1 120.4(17) . .
C1 N1 Cu1 120.0(14) . .
C1 N1 C9 118.8(15) . .
N1 C9 C4 119(3) . .
N1 C9 C8 120.8(16) . .
C8 C9 C4 120(2) . .
C9 C4 C5 111(3) . .
C3 C4 C9 119(2) . .
C3 C4 C5 129.5(16) . .
N1 C1 H1 117.9 . .
N1 C1 C2 124(2) . .
C2 C1 H1 117.9 . .
C9 C8 H8 120.4 . .
C7 C8 C9 119.2(19) . .
C7 C8 H8 120.4 . .
C4 C5 H5 116.8 . .
C6 C5 C4 126.4(16) . .
C6 C5 H5 116.8 . .
C1 C2 H2 122.3 . .
C1 C2 C3 115(3) . .
C3 C2 H2 122.3 . .
C5 C6 C7 119(3) . .
C5 C6 C10 121.6(17) . .
C7 C6 C10 119(3) . .
C8 C7 C6 124(3) . .
C8 C7 H7 118.1 . .
C6 C7 H7 118.1 . .
C4 C3 C2 123.0(19) . .
C4 C3 H3 118.5 . .
C2 C3 H3 118.5 . .
C6 C10 H10A 109.5 . .
C6 C10 H10B 109.5 . .
C6 C10 H10C 109.5 . .
H10A C10 H10B 109.5 . .
H10A C10 H10C 109.5 . .
H10B C10 H10C 109.5 . .

loop_
_geom_bond_atom_site_label_1
_geom_bond_atom_site_label_2
_geom_bond_distance
_geom_bond_site_symmetry_2
I1 Cu1 2.607(6) .
I1 Cu1 2.734(4) 2_765
I1 Cu1 2.619(4) 2_865
Cu1 I1 2.619(4) 2_865
Cu1 I1 2.734(4) 2_765
Cu1 Cu1 2.724(5) 2_765
Cu1 N1 2.041(11) .
N1 C9 1.38(3) .
N1 C1 1.32(4) .
C9 C4 1.45(2) .
C9 C8 1.44(5) .
C4 C5 1.52(4) .
C4 C3 1.28(5) .
C1 H1 0.9300 .
C1 C2 1.39(3) .
C8 H8 0.9300 .
C8 C7 1.32(3) .
C5 H5 0.9300 .
C5 C6 1.24(5) .
C2 H2 0.9300 .
C2 C3 1.43(4) .
C6 C7 1.38(2) .
C6 C10 1.54(4) .
C7 H7 0.9300 .
C3 H3 0.9300 .
C10 H10A 0.9600 .
C10 H10B 0.9600 .
C10 H10C 0.9600 .

loop_
_geom_torsion_atom_site_label_1
_geom_torsion_atom_site_label_2
_geom_torsion_atom_site_label_3
_geom_torsion_atom_site_label_4
_geom_torsion
Cu1 N1 C9 C4 -166.6(19)
Cu1 N1 C9 C8 11(3)
Cu1 N1 C1 C2 166(2)
N1 C9 C4 C5 -175.7(19)
N1 C9 C4 C3 -3(4)
N1 C9 C8 C7 -179(2)
N1 C1 C2 C3 3(4)
C9 N1 C1 C2 -4(4)
C9 C4 C5 C6 -8(4)
C9 C4 C3 C2 3(4)
C9 C8 C7 C6 -5(4)
C4 C9 C8 C7 -1(4)
C4 C5 C6 C7 3(5)
C4 C5 C6 C10 179(2)
C1 N1 C9 C4 4(3)
C1 N1 C9 C8 -178(2)
C1 C2 C3 C4 -3(4)
C8 C9 C4 C5 6(3)
C8 C9 C4 C3 179(3)
C5 C4 C3 C2 174(3)
C5 C6 C7 C8 4(5)
C3 C4 C5 C6 -180(3)
C10 C6 C7 C8 -172(3)

loop_
_exptl_oxdiff_crystal_face_indexfrac_h
_exptl_oxdiff_crystal_face_indexfrac_k
_exptl_oxdiff_crystal_face_indexfrac_l
_exptl_oxdiff_crystal_face_x
_exptl_oxdiff_crystal_face_y
_exptl_oxdiff_crystal_face_z
-5.9016 -4.3606 -0.6906 -0.1256 -0.0127 0.9920
-2.2765 -9.4986 -10.0739 -0.0486 0.8810 0.4707
5.7455 1.3805 -2.9220 0.1222 0.3371 -0.9335
1.7566 9.4599 10.4465 0.0375 -0.9212 -0.3872
0.0202 -10.0065 9.4733 -1.0000 0.0000 0.0000
-0.0202 10.0065 -9.4733 1.0000 0.0000 0.0000
